data_4315520
loop_
_publ_author_name
'Ruifa Zong'
'Gang Zhang'
'Svetlana V. Eliseeva'
'Jean-Claude G. B\"unzli'
'Randolph P. Thummel'

_publ_section_title
;
 Eu(III) Complexes of Tetradentate Ligands Related to
 2,9-Di(pyrid-2'-yl)-1,10-phenanthroline and 2,2'-Bi-1,10-phenanthroline
;
_journal_name_full 'Inorganic Chemistry'
_journal_page_first 4657
_journal_page_last 4664
_journal_paper_doi 10.1021/ic100338t
_journal_volume 49
_journal_year 2010
_chemical_formula_moiety 'C53 H32 Eu F3 N8 O3 S 2+, 2 C F3 O3 S -, 4 C2 H3 N'
_chemical_formula_sum 'C63 H44 Eu F9 N12 O9 S3'
_chemical_formula_weight 1532.24
_chemical_name_systematic
; 
 ? 
;
_space_group_IT_number 2
_symmetry_cell_setting triclinic
_symmetry_space_group_name_Hall '-P 1'
_symmetry_space_group_name_H-M 'P -1'
_atom_sites_solution_hydrogens geom
_atom_sites_solution_primary direct
_atom_sites_solution_secondary difmap
_audit_creation_method SHELXL-97
_cell_angle_alpha 72.164(4)
_cell_angle_beta 77.343(4)
_cell_angle_gamma 72.115(4)
_cell_formula_units_Z 2
_cell_length_a 10.350(3)
_cell_length_b 16.246(5)
_cell_length_c 20.521(7)
_cell_measurement_reflns_used 8176
_cell_measurement_temperature 223(2)
_cell_measurement_theta_max 25.17
_cell_measurement_theta_min 1.49
_cell_volume 3096.0(17)
_computing_cell_refinement 'SAINT v7.12A (Bruker-Nonius, 2004)'
_computing_data_collection 'APEX2 v1.0-27 (Bruker-Nonius, 2005)'
_computing_data_reduction 'SAINT v7.12A (Bruker-Nonius, 2004)'
_computing_structure_refinement 'SHELXL v6.12 (G.M. Sheldrick, 2001)'
_computing_structure_solution 'SHELXS v6.12 (G.M. Sheldrick, 2001)'
_diffrn_ambient_temperature 223(2)
_diffrn_detector_area_resol_mean 4K
_diffrn_measured_fraction_theta_full 0.968
_diffrn_measured_fraction_theta_max 0.968
_diffrn_measurement_device_type 'Bruker-Nonius APEX II CCD'
_diffrn_measurement_method CCD
_diffrn_radiation_monochromator graphite
_diffrn_radiation_source 'fine-focus sealed tube'
_diffrn_radiation_type MoK\a
_diffrn_radiation_wavelength 0.71073
_diffrn_reflns_av_R_equivalents 0.0774
_diffrn_reflns_av_sigmaI/netI 0.0405
_diffrn_reflns_limit_h_max 12
_diffrn_reflns_limit_h_min -11
_diffrn_reflns_limit_k_max 19
_diffrn_reflns_limit_k_min -18
_diffrn_reflns_limit_l_max 24
_diffrn_reflns_limit_l_min 0
_diffrn_reflns_number 14668
_diffrn_reflns_theta_full 25.17
_diffrn_reflns_theta_max 25.17
_diffrn_reflns_theta_min 1.49
_diffrn_standards_decay_% 0.0
_exptl_absorpt_coefficient_mu 1.211
_exptl_absorpt_correction_T_max 1.000
_exptl_absorpt_correction_T_min 0.5160
_exptl_absorpt_correction_type empirical
_exptl_crystal_colour Yellow
_exptl_crystal_density_diffrn 1.644
_exptl_crystal_density_method 'not measured'
_exptl_crystal_description 'flat block'
_exptl_crystal_F_000 1540
_exptl_crystal_size_max 0.45
_exptl_crystal_size_mid 0.30
_exptl_crystal_size_min 0.20
_refine_diff_density_max 3.016
_refine_diff_density_min -3.036
_refine_diff_density_rms 0.159
_refine_ls_extinction_method none
_refine_ls_goodness_of_fit_ref 1.004
_refine_ls_hydrogen_treatment noref
_refine_ls_matrix_type full
_refine_ls_number_parameters 833
_refine_ls_number_reflns 10765
_refine_ls_number_restraints 0
_refine_ls_restrained_S_all 1.004
_refine_ls_R_factor_all 0.0730
_refine_ls_R_factor_gt 0.0618
_refine_ls_shift/su_max 0.257
_refine_ls_shift/su_mean 0.016
_refine_ls_structure_factor_coef Fsqd
_refine_ls_weighting_details 'calc w=1/[\s^2^(Fo^2^)+(0.1323P)^2^+3.6815P] where P=(Fo^2^+2Fc^2^)/3'
_refine_ls_weighting_scheme calc
_refine_ls_wR_factor_gt 0.1599
_refine_ls_wR_factor_ref 0.1715
_reflns_number_gt 8511
_reflns_number_total 10765
_reflns_threshold_expression >4sigma(I)
_cod_data_source_file ic100338t_si_003.cif
_cod_data_source_block k1132
_cod_depositor_comments
;
The following automatic conversions were performed:

'_symmetry_cell_setting' value 'Triclinic' changed to 'triclinic'
according to the built-in table from CIF Core dictionary named
'cif_core.dic' version 2.4.1 from
2010-06-29.

'_exptl_absorpt_correction_type' value 'Empirical'
changed to 'empirical' according to the built-in table from CIF Core
dictionary named 'cif_core.dic' version 2.4.1 from 2010-06-29.

Automatic conversion script
Id: cif_fix_values 1646 2011-03-28 12:23:43Z adriana 
;
_cod_original_cell_volume 3095.9(17)
_cod_database_code 4315520

loop_
_symmetry_equiv_pos_as_xyz
'x, y, z'
'-x, -y, -z'

loop_
_atom_site_label
_atom_site_type_symbol
_atom_site_fract_x
_atom_site_fract_y
_atom_site_fract_z
_atom_site_U_iso_or_equiv
_atom_site_adp_type
_atom_site_occupancy
_atom_site_symmetry_multiplicity
_atom_site_calc_flag
_atom_site_refinement_flags
_atom_site_disorder_assembly
_atom_site_disorder_group
Eu Eu 0.61415(3) 0.234599(17) 0.737000(13) 0.02592(12) Uani 1 1 d . . .
S1 S 0.2407(2) 0.30820(14) 0.77102(13) 0.0392(5) Uani 0.75 1 d P A 1
O1 O 0.3690(6) 0.2458(6) 0.7452(4) 0.036(2) Uani 0.75 1 d P A 1
O2 O 0.2525(8) 0.3294(5) 0.8311(4) 0.066(2) Uani 0.75 1 d P A 1
O3 O 0.1775(7) 0.3798(5) 0.7184(5) 0.068(2) Uani 0.75 1 d P A 1
C61 C 0.1237(8) 0.2386(7) 0.8027(6) 0.056(3) Uani 0.75 1 d P A 1
F1 F 0.0045(5) 0.2811(5) 0.8285(4) 0.0687(19) Uani 0.75 1 d P A 1
F2 F 0.0961(8) 0.2121(6) 0.7521(4) 0.096(3) Uani 0.75 1 d P A 1
F3 F 0.1694(6) 0.1660(5) 0.8507(4) 0.086(3) Uani 0.75 1 d P A 1
S1' S 0.2356(9) 0.3001(6) 0.7385(5) 0.064(3) Uiso 0.25 1 d PG A 2
O1' O 0.3775(9) 0.2605(10) 0.7494(10) 0.033(9) Uiso 0.25 1 d PG A 2
O2' O 0.1737(17) 0.3796(7) 0.7618(9) 0.111(13) Uiso 0.25 1 d PG A 2
O3' O 0.2077(18) 0.3029(11) 0.6726(5) 0.095(9) Uiso 0.25 1 d PG A 2
C61' C 0.1493(12) 0.2194(7) 0.7995(6) 0.086 Uiso 0.25 1 d PG A 2
F1' F 0.0132(11) 0.2491(11) 0.7965(11) 0.105(10) Uiso 0.25 1 d PG A 2
F2' F 0.1919(18) 0.1400(7) 0.7858(10) 0.080(6) Uiso 0.25 1 d PG A 2
F3' F 0.165(2) 0.2093(12) 0.8641(5) 0.127(14) Uiso 0.25 1 d PG A 2
N1 N 0.7997(5) 0.3222(3) 0.6797(2) 0.0282(10) Uani 1 1 d . A .
C2 C 0.8753(6) 0.3201(4) 0.6195(3) 0.0366(13) Uani 1 1 d . . .
H2 H 0.8737 0.2769 0.5982 0.044 Uiso 1 1 calc R A .
C3 C 0.9591(7) 0.3795(5) 0.5849(3) 0.0419(15) Uani 1 1 d . A .
H3 H 1.0116 0.3752 0.5418 0.050 Uiso 1 1 calc R . .
C4 C 0.9625(7) 0.4426(4) 0.6148(3) 0.0411(15) Uani 1 1 d . . .
H4 H 1.0167 0.4829 0.5924 0.049 Uiso 1 1 calc R A .
C5 C 0.8848(6) 0.4471(4) 0.6791(3) 0.0356(13) Uani 1 1 d . A .
C6 C 0.8857(7) 0.5107(4) 0.7139(4) 0.0437(15) Uani 1 1 d . . .
H6 H 0.9369 0.5530 0.6922 0.052 Uiso 1 1 calc R A .
C7 C 0.8151(7) 0.5115(4) 0.7770(4) 0.0463(16) Uani 1 1 d . A .
H7 H 0.8182 0.5537 0.7990 0.056 Uiso 1 1 calc R . .
C8 C 0.7349(6) 0.4484(4) 0.8109(3) 0.0368(13) Uani 1 1 d . . .
C9 C 0.6554(7) 0.4476(4) 0.8761(3) 0.0414(15) Uani 1 1 d . A .
H9 H 0.6530 0.4903 0.8988 0.050 Uiso 1 1 calc R . .
C10 C 0.5809(7) 0.3850(4) 0.9073(3) 0.0382(14) Uani 1 1 d . . .
C11 C 0.4857(8) 0.3862(5) 0.9743(4) 0.0531(18) Uani 1 1 d . A .
H11A H 0.3952 0.4250 0.9643 0.064 Uiso 1 1 calc R . .
H11B H 0.5206 0.4116 1.0023 0.064 Uiso 1 1 calc R . .
C12 C 0.4709(8) 0.2932(5) 1.0157(3) 0.0529(18) Uani 1 1 d . . .
H12A H 0.5514 0.2615 1.0395 0.064 Uiso 1 1 calc R A .
H12B H 0.3902 0.2995 1.0510 0.064 Uiso 1 1 calc R . .
C13 C 0.4567(7) 0.2381(5) 0.9726(3) 0.0444(16) Uani 1 1 d . A .
C14 C 0.3894(7) 0.1717(5) 0.9983(3) 0.0484(17) Uani 1 1 d . . .
H14 H 0.3413 0.1645 1.0433 0.058 Uiso 1 1 calc R A .
C15 C 0.3905(6) 0.1138(5) 0.9588(3) 0.0434(16) Uani 1 1 d . A .
C16 C 0.3233(7) 0.0427(5) 0.9844(4) 0.0549(19) Uani 1 1 d . . .
H16 H 0.2709 0.0353 1.0284 0.066 Uiso 1 1 calc R A .
C17 C 0.3344(7) -0.0130(5) 0.9462(4) 0.056(2) Uani 1 1 d . A .
H17 H 0.2900 -0.0595 0.9643 0.067 Uiso 1 1 calc R . .
C18 C 0.4117(7) -0.0044(4) 0.8785(4) 0.0482(18) Uani 1 1 d . . .
C19 C 0.4249(8) -0.0629(4) 0.8381(5) 0.055(2) Uani 1 1 d . A .
H19 H 0.3845 -0.1113 0.8552 0.066 Uiso 1 1 calc R . .
C20 C 0.4963(9) -0.0486(5) 0.7744(5) 0.059(2) Uani 1 1 d . . .
H20 H 0.5060 -0.0871 0.7465 0.071 Uiso 1 1 calc R A .
C21 C 0.5568(7) 0.0238(4) 0.7493(4) 0.0475(16) Uani 1 1 d . A .
H21 H 0.6052 0.0327 0.7044 0.057 Uiso 1 1 calc R . .
N22 N 0.5488(5) 0.0804(3) 0.7861(3) 0.0366(11) Uani 1 1 d . A .
C23 C 0.4765(6) 0.0670(4) 0.8511(3) 0.0367(13) Uani 1 1 d . A .
C24 C 0.4647(6) 0.1267(4) 0.8917(3) 0.0357(13) Uani 1 1 d . . .
N25 N 0.5260(5) 0.1951(3) 0.8646(2) 0.0326(11) Uani 1 1 d . A .
C26 C 0.5205(6) 0.2485(4) 0.9034(3) 0.0347(13) Uani 1 1 d . . .
C27 C 0.5902(6) 0.3206(4) 0.8722(3) 0.0313(12) Uani 1 1 d . A .
N28 N 0.6607(5) 0.3219(3) 0.8080(2) 0.0278(10) Uani 1 1 d . A .
C29 C 0.7310(6) 0.3843(4) 0.7784(3) 0.0303(12) Uani 1 1 d . A .
C30 C 0.8061(6) 0.3851(4) 0.7099(3) 0.0311(12) Uani 1 1 d . . .
N31 N 0.4792(5) 0.4039(3) 0.6865(2) 0.0304(10) Uani 1 1 d . A .
C32 C 0.4275(6) 0.4655(4) 0.7217(3) 0.0338(13) Uani 1 1 d . . .
H32 H 0.4573 0.4539 0.7645 0.041 Uiso 1 1 calc R A .
C33 C 0.3323(7) 0.5459(4) 0.6996(3) 0.0412(14) Uani 1 1 d . A .
H33 H 0.3001 0.5873 0.7268 0.049 Uiso 1 1 calc R . .
C34 C 0.2858(6) 0.5642(4) 0.6380(3) 0.0380(14) Uani 1 1 d . . .
H34 H 0.2201 0.6179 0.6226 0.046 Uiso 1 1 calc R A .
C35 C 0.3376(6) 0.5019(4) 0.5983(3) 0.0341(13) Uani 1 1 d . A .
C36 C 0.2942(6) 0.5167(4) 0.5328(3) 0.0384(14) Uani 1 1 d . . .
H36 H 0.2287 0.5698 0.5160 0.046 Uiso 1 1 calc R A .
C37 C 0.3448(6) 0.4568(4) 0.4953(3) 0.0403(14) Uani 1 1 d . A .
H37 H 0.3155 0.4690 0.4523 0.048 Uiso 1 1 calc R . .
C38 C 0.4427(6) 0.3744(4) 0.5194(3) 0.0353(13) Uani 1 1 d . . .
C39 C 0.5020(7) 0.3122(4) 0.4809(3) 0.0395(14) Uani 1 1 d . A .
H39 H 0.4754 0.3231 0.4374 0.047 Uiso 1 1 calc R . .
C40 C 0.6000(6) 0.2340(4) 0.5050(3) 0.0361(13) Uani 1 1 d . . .
C41 C 0.6790(8) 0.1702(5) 0.4623(3) 0.0480(16) Uani 1 1 d . A .
H41A H 0.7580 0.1912 0.4344 0.058 Uiso 1 1 calc R . .
H41B H 0.6206 0.1703 0.4306 0.058 Uiso 1 1 calc R . .
C42 C 0.7294(8) 0.0752(5) 0.5047(4) 0.0485(17) Uani 1 1 d . . .
H42A H 0.6526 0.0474 0.5214 0.058 Uiso 1 1 calc R A .
H42B H 0.7981 0.0405 0.4753 0.058 Uiso 1 1 calc R . .
C43 C 0.7917(7) 0.0722(4) 0.5658(3) 0.0381(13) Uani 1 1 d . A .
C44 C 0.8970(7) 0.0024(4) 0.5918(3) 0.0397(14) Uani 1 1 d . . .
H44 H 0.9400 -0.0430 0.5689 0.048 Uiso 1 1 calc R A .
C45 C 0.9403(6) -0.0007(4) 0.6535(3) 0.0358(13) Uani 1 1 d . A .
C46 C 1.0524(7) -0.0717(4) 0.6823(4) 0.0460(16) Uani 1 1 d . . .
H46 H 1.1011 -0.1159 0.6588 0.055 Uiso 1 1 calc R A .
C47 C 1.0873(7) -0.0749(4) 0.7428(4) 0.0463(16) Uani 1 1 d . A .
H47 H 1.1620 -0.1205 0.7605 0.056 Uiso 1 1 calc R . .
C48 C 1.0126(6) -0.0103(4) 0.7803(3) 0.0364(13) Uani 1 1 d . . .
C49 C 1.0409(7) -0.0171(4) 0.8467(3) 0.0405(14) Uani 1 1 d . A .
H49 H 1.1124 -0.0635 0.8665 0.049 Uiso 1 1 calc R . .
C50 C 0.9629(6) 0.0446(4) 0.8811(3) 0.0388(14) Uani 1 1 d . . .
H50 H 0.9793 0.0411 0.9252 0.047 Uiso 1 1 calc R A .
C51 C 0.8575(6) 0.1137(4) 0.8501(3) 0.0330(12) Uani 1 1 d . A .
H51 H 0.8060 0.1568 0.8741 0.040 Uiso 1 1 calc R . .
N52 N 0.8265(5) 0.1217(3) 0.7884(2) 0.0299(10) Uani 1 1 d . A .
C53 C 0.9053(6) 0.0596(4) 0.7542(3) 0.0323(12) Uani 1 1 d . A .
C54 C 0.8714(6) 0.0652(4) 0.6879(3) 0.0326(12) Uani 1 1 d . . .
N55 N 0.7691(5) 0.1358(3) 0.6618(2) 0.0306(10) Uani 1 1 d . A .
C56 C 0.7338(6) 0.1391(4) 0.6015(3) 0.0308(12) Uani 1 1 d . . .
C57 C 0.6302(6) 0.2200(4) 0.5725(3) 0.0298(12) Uani 1 1 d . A .
N58 N 0.5757(5) 0.2777(3) 0.6113(2) 0.0278(10) Uani 1 1 d . A .
C59 C 0.4845(6) 0.3559(4) 0.5848(3) 0.0288(11) Uani 1 1 d . A .
C60 C 0.4327(6) 0.4218(4) 0.6246(3) 0.0293(12) Uani 1 1 d . . .
S2 S 0.32194(19) 0.69033(11) 0.83883(10) 0.0456(4) Uani 1 1 d . . .
O4 O 0.2227(5) 0.6891(4) 0.7998(3) 0.0600(14) Uani 1 1 d . . .
O5 O 0.2885(6) 0.7674(3) 0.8642(3) 0.0544(13) Uani 1 1 d . . .
O6 O 0.3731(7) 0.6071(4) 0.8866(3) 0.0780(18) Uani 1 1 d . . .
C62 C 0.4679(8) 0.7042(5) 0.7729(5) 0.0553(19) Uani 1 1 d . . .
F4 F 0.5701(5) 0.7096(4) 0.8009(3) 0.0857(17) Uani 1 1 d . . .
F5 F 0.5163(5) 0.6371(3) 0.7434(3) 0.0770(15) Uani 1 1 d . . .
F6 F 0.4370(6) 0.7803(3) 0.7240(3) 0.0795(15) Uani 1 1 d . . .
S3 S 0.9523(4) 0.7574(3) 0.5650(2) 0.0487(17) Uiso 0.60 1 d PG B 1
O7 O 0.9785(6) 0.6695(3) 0.5542(4) 0.069(3) Uiso 0.60 1 d PG B 1
O8 O 1.0125(5) 0.7581(5) 0.6211(3) 0.070(3) Uiso 0.60 1 d PG B 1
O9 O 0.9658(6) 0.8267(4) 0.5031(3) 0.074(3) Uiso 0.60 1 d PG B 1
C63 C 0.7699(4) 0.7835(3) 0.5967(3) 0.049(3) Uiso 0.60 1 d PG B 1
F7 F 0.7307(5) 0.8640(4) 0.6111(4) 0.080(2) Uiso 0.60 1 d PG B 1
F8 F 0.6945(5) 0.7874(5) 0.5507(4) 0.086(3) Uiso 0.60 1 d PG B 1
F9 F 0.7397(6) 0.7250(5) 0.6550(3) 0.105(6) Uiso 0.60 1 d PG B 1
S3' S 0.9654(5) 0.7551(4) 0.5581(3) 0.041(2) Uiso 0.40 1 d PG C 2
O7' O 1.0109(7) 0.6591(4) 0.5676(5) 0.048(3) Uiso 0.40 1 d PG C 2
O8' O 1.0018(8) 0.7855(6) 0.6082(4) 0.046(3) Uiso 0.40 1 d PG C 2
O9' O 0.9855(8) 0.8060(6) 0.4880(3) 0.058(3) Uiso 0.40 1 d PG C 2
C63' C 0.7803(5) 0.7748(5) 0.5798(4) 0.062(6) Uiso 0.40 1 d PG C 2
F7' F 0.7231(7) 0.8628(5) 0.5750(6) 0.092(4) Uiso 0.40 1 d PG C 2
F8' F 0.7256(7) 0.7516(7) 0.5376(5) 0.086(4) Uiso 0.40 1 d PG C 2
F9' F 0.7440(8) 0.7320(7) 0.6443(4) 0.083(7) Uiso 0.40 1 d PG C 2
N64 N -0.1373(11) 0.5683(9) 0.9353(6) 0.117(4) Uani 1 1 d . . .
C65 C -0.0274(13) 0.5369(8) 0.9142(5) 0.081(3) Uani 1 1 d . . .
C66 C 0.1160(12) 0.4974(8) 0.8875(7) 0.098(4) Uani 1 1 d . . .
N67 N 0.8511(10) 0.1794(6) 0.9858(4) 0.082(2) Uani 1 1 d . . .
C68 C 0.8999(9) 0.2276(6) 0.9948(4) 0.061(2) Uani 1 1 d . . .
C69 C 0.9672(16) 0.2877(9) 1.0065(8) 0.120(5) Uani 1 1 d . . .
N70 N 0.8044(12) 0.8682(9) 0.8507(5) 0.122(4) Uani 1 1 d . . .
C71 C 0.8438(11) 0.8163(8) 0.8201(5) 0.081(3) Uani 1 1 d . . .
C72 C 0.8915(11) 0.7520(8) 0.7780(6) 0.087(3) Uani 1 1 d . . .
N73 N 0.4204(15) -0.0029(10) 0.5998(9) 0.082(5) Uiso 0.50 1 d PG D 1
C74 C 0.3454(13) 0.0602(9) 0.6113(7) 0.051(4) Uiso 0.50 1 d PG D 1
C75 C 0.251(2) 0.1413(13) 0.6246(15) 0.123(11) Uiso 0.50 1 d PG D 1
N73' N 0.202(2) 0.1273(17) 0.6266(15) 0.069(7) Uiso 0.30 1 d PG E 2
C74' C 0.314(2) 0.0917(14) 0.6168(13) 0.084(10) Uiso 0.30 1 d PG E 2
C75' C 0.457(2) 0.045(3) 0.605(2) 0.104 Uiso 0.30 1 d PG E 2

loop_
_atom_site_aniso_label
_atom_site_aniso_U_11
_atom_site_aniso_U_22
_atom_site_aniso_U_33
_atom_site_aniso_U_23
_atom_site_aniso_U_13
_atom_site_aniso_U_12
Eu 0.03320(18) 0.02742(18) 0.01788(17) -0.00037(11) -0.00978(11) -0.00997(11)
S1 0.0334(10) 0.0393(11) 0.0390(13) 0.0023(10) -0.0109(9) -0.0093(8)
O1 0.037(4) 0.035(3) 0.039(4) 0.000(3) -0.013(3) -0.018(3)
O2 0.063(4) 0.071(5) 0.077(6) -0.039(4) -0.020(4) -0.007(4)
O3 0.040(4) 0.058(4) 0.075(6) 0.025(4) -0.020(4) -0.004(3)
C61 0.023(4) 0.062(6) 0.065(7) 0.019(5) -0.019(4) -0.014(4)
F1 0.035(3) 0.081(4) 0.062(4) 0.011(4) 0.002(3) -0.010(3)
F2 0.097(6) 0.136(7) 0.095(6) -0.051(5) -0.011(5) -0.069(5)
F3 0.052(4) 0.067(5) 0.106(6) 0.048(4) -0.027(4) -0.029(3)
N1 0.031(2) 0.033(2) 0.023(2) -0.0027(19) -0.0111(19) -0.0113(19)
C2 0.047(3) 0.042(3) 0.022(3) 0.001(2) -0.013(3) -0.017(3)
C3 0.047(4) 0.056(4) 0.022(3) 0.004(3) -0.007(3) -0.024(3)
C4 0.045(3) 0.044(3) 0.032(3) 0.008(3) -0.011(3) -0.021(3)
C5 0.041(3) 0.032(3) 0.033(3) 0.004(2) -0.017(3) -0.013(2)
C6 0.047(4) 0.040(3) 0.050(4) -0.004(3) -0.014(3) -0.021(3)
C7 0.053(4) 0.039(4) 0.054(4) -0.011(3) -0.017(3) -0.016(3)
C8 0.046(3) 0.037(3) 0.029(3) -0.004(3) -0.019(3) -0.008(3)
C9 0.057(4) 0.041(3) 0.032(3) -0.015(3) -0.017(3) -0.009(3)
C10 0.049(4) 0.040(3) 0.023(3) -0.004(3) -0.013(3) -0.008(3)
C11 0.065(5) 0.059(4) 0.031(4) -0.015(3) -0.005(3) -0.008(4)
C12 0.067(5) 0.064(5) 0.020(3) -0.008(3) -0.009(3) -0.009(4)
C13 0.044(3) 0.056(4) 0.023(3) 0.003(3) -0.011(3) -0.008(3)
C14 0.046(4) 0.064(4) 0.024(3) 0.007(3) -0.009(3) -0.013(3)
C15 0.039(3) 0.049(4) 0.028(3) 0.016(3) -0.010(3) -0.014(3)
C16 0.047(4) 0.062(5) 0.042(4) 0.017(4) -0.010(3) -0.024(3)
C17 0.048(4) 0.052(4) 0.054(5) 0.025(4) -0.016(3) -0.025(3)
C18 0.044(4) 0.036(3) 0.056(4) 0.019(3) -0.022(3) -0.018(3)
C19 0.059(4) 0.034(4) 0.073(6) 0.008(3) -0.025(4) -0.023(3)
C20 0.069(5) 0.041(4) 0.077(6) -0.011(4) -0.024(4) -0.024(3)
C21 0.058(4) 0.037(3) 0.056(4) -0.009(3) -0.014(3) -0.023(3)
N22 0.043(3) 0.025(2) 0.038(3) 0.004(2) -0.014(2) -0.010(2)
C23 0.039(3) 0.032(3) 0.035(3) 0.008(3) -0.015(3) -0.014(2)
C24 0.038(3) 0.037(3) 0.027(3) 0.010(2) -0.016(2) -0.013(2)
N25 0.038(3) 0.036(3) 0.020(2) 0.005(2) -0.0085(19) -0.014(2)
C26 0.038(3) 0.040(3) 0.020(3) 0.004(2) -0.011(2) -0.008(2)
C27 0.043(3) 0.036(3) 0.013(3) 0.003(2) -0.013(2) -0.009(2)
N28 0.036(2) 0.031(2) 0.018(2) -0.0005(18) -0.0113(19) -0.0108(19)
C29 0.036(3) 0.032(3) 0.023(3) -0.002(2) -0.014(2) -0.008(2)
C30 0.036(3) 0.031(3) 0.025(3) 0.003(2) -0.017(2) -0.009(2)
N31 0.036(2) 0.029(2) 0.026(2) -0.001(2) -0.013(2) -0.0079(19)
C32 0.044(3) 0.031(3) 0.026(3) -0.001(2) -0.015(2) -0.008(2)
C33 0.053(4) 0.038(3) 0.036(4) -0.008(3) -0.015(3) -0.012(3)
C34 0.044(3) 0.031(3) 0.035(3) 0.000(3) -0.013(3) -0.007(2)
C35 0.037(3) 0.032(3) 0.027(3) 0.007(2) -0.011(2) -0.010(2)
C36 0.042(3) 0.039(3) 0.028(3) 0.007(3) -0.018(3) -0.007(3)
C37 0.045(3) 0.050(4) 0.022(3) 0.002(3) -0.015(3) -0.012(3)
C38 0.043(3) 0.041(3) 0.022(3) 0.002(2) -0.011(2) -0.016(3)
C39 0.047(3) 0.053(4) 0.022(3) -0.003(3) -0.014(3) -0.019(3)
C40 0.044(3) 0.043(3) 0.028(3) -0.009(3) -0.011(3) -0.016(3)
C41 0.062(4) 0.058(4) 0.030(3) -0.014(3) -0.016(3) -0.014(3)
C42 0.064(4) 0.051(4) 0.036(4) -0.022(3) -0.015(3) -0.007(3)
C43 0.048(3) 0.041(3) 0.027(3) -0.008(3) -0.004(3) -0.016(3)
C44 0.052(4) 0.039(3) 0.029(3) -0.013(3) -0.002(3) -0.012(3)
C45 0.042(3) 0.033(3) 0.030(3) -0.004(2) -0.006(3) -0.010(2)
C46 0.053(4) 0.037(3) 0.038(4) -0.007(3) -0.005(3) -0.001(3)
C47 0.047(4) 0.043(4) 0.042(4) -0.004(3) -0.013(3) -0.004(3)
C48 0.039(3) 0.037(3) 0.029(3) -0.001(3) -0.008(2) -0.009(2)
C49 0.042(3) 0.040(3) 0.035(3) 0.004(3) -0.015(3) -0.010(3)
C50 0.046(3) 0.042(3) 0.028(3) 0.005(3) -0.020(3) -0.014(3)
C51 0.040(3) 0.034(3) 0.027(3) -0.002(2) -0.013(2) -0.012(2)
N52 0.039(3) 0.030(2) 0.022(2) 0.0019(19) -0.010(2) -0.015(2)
C53 0.045(3) 0.028(3) 0.022(3) 0.006(2) -0.010(2) -0.014(2)
C54 0.035(3) 0.033(3) 0.029(3) -0.001(2) -0.007(2) -0.011(2)
N55 0.037(2) 0.031(2) 0.022(2) 0.0000(19) -0.0098(19) -0.0097(19)
C56 0.036(3) 0.037(3) 0.023(3) -0.005(2) -0.009(2) -0.013(2)
C57 0.034(3) 0.036(3) 0.022(3) -0.003(2) -0.007(2) -0.016(2)
N58 0.035(2) 0.030(2) 0.017(2) 0.0008(18) -0.0069(18) -0.0106(19)
C59 0.033(3) 0.031(3) 0.022(3) 0.003(2) -0.011(2) -0.012(2)
C60 0.036(3) 0.033(3) 0.019(3) 0.000(2) -0.008(2) -0.013(2)
S2 0.0546(10) 0.0375(8) 0.0476(10) -0.0065(7) -0.0186(8) -0.0125(7)
O4 0.051(3) 0.075(4) 0.071(4) -0.034(3) -0.017(3) -0.019(3)
O5 0.069(3) 0.055(3) 0.046(3) -0.015(2) -0.017(2) -0.016(2)
O6 0.094(5) 0.051(3) 0.074(4) 0.015(3) -0.029(4) -0.016(3)
C62 0.051(4) 0.050(4) 0.071(5) -0.017(4) -0.014(4) -0.016(3)
F4 0.058(3) 0.110(4) 0.115(5) -0.050(4) -0.017(3) -0.034(3)
F5 0.063(3) 0.078(3) 0.105(4) -0.056(3) 0.006(3) -0.020(2)
F6 0.094(4) 0.071(3) 0.061(3) -0.006(3) 0.003(3) -0.023(3)
N64 0.086(7) 0.157(11) 0.093(8) -0.024(7) -0.017(6) -0.015(7)
C65 0.109(8) 0.092(7) 0.051(6) -0.009(5) -0.022(6) -0.039(6)
C66 0.095(8) 0.104(8) 0.104(9) -0.039(7) 0.015(7) -0.046(7)
N67 0.118(7) 0.097(6) 0.054(5) -0.029(4) 0.010(4) -0.066(5)
C68 0.081(6) 0.066(5) 0.038(4) -0.008(4) -0.003(4) -0.034(4)
C69 0.142(12) 0.126(11) 0.130(12) -0.055(9) 0.007(9) -0.087(9)
N70 0.134(9) 0.182(12) 0.072(7) -0.053(8) 0.053(6) -0.098(9)
C71 0.095(7) 0.125(9) 0.034(5) -0.004(5) 0.004(5) -0.069(7)
C72 0.093(8) 0.108(8) 0.073(7) -0.020(6) -0.014(6) -0.043(7)

loop_
_atom_type_symbol
_atom_type_description
_atom_type_scat_dispersion_real
_atom_type_scat_dispersion_imag
_atom_type_scat_source
C C 0.0033 0.0016 'International Tables Vol C Tables 4.2.6.8 and 6.1.1.4'
H H 0.0000 0.0000 'International Tables Vol C Tables 4.2.6.8 and 6.1.1.4'
N N 0.0061 0.0033 'International Tables Vol C Tables 4.2.6.8 and 6.1.1.4'
O O 0.0106 0.0060 'International Tables Vol C Tables 4.2.6.8 and 6.1.1.4'
F F 0.0171 0.0103 'International Tables Vol C Tables 4.2.6.8 and 6.1.1.4'
S S 0.1246 0.1234 'International Tables Vol C Tables 4.2.6.8 and 6.1.1.4'
Eu Eu -0.1578 3.6682 'International Tables Vol C Tables 4.2.6.8 and 6.1.1.4'

loop_
_geom_angle_atom_site_label_1
_geom_angle_atom_site_label_2
_geom_angle_atom_site_label_3
_geom_angle
_geom_angle_site_symmetry_1
_geom_angle_site_symmetry_3
_geom_angle_publ_flag
O1' Eu O1 6.9(6) . . ?
O1' Eu N55 120.6(5) . . ?
O1 Eu N55 114.1(3) . . ?
O1' Eu N28 106.6(5) . . ?
O1 Eu N28 113.1(3) . . ?
N55 Eu N28 132.80(15) . . ?
O1' Eu N25 71.9(5) . . ?
O1 Eu N25 74.0(2) . . ?
N55 Eu N25 129.94(15) . . ?
N28 Eu N25 63.86(15) . . ?
O1' Eu N58 79.1(5) . . ?
O1 Eu N58 76.6(2) . . ?
N55 Eu N58 62.91(14) . . ?
N28 Eu N58 131.28(14) . . ?
N25 Eu N58 150.62(15) . . ?
O1' Eu N52 141.2(4) . . ?
O1 Eu N52 138.1(2) . . ?
N55 Eu N52 64.29(15) . . ?
N28 Eu N52 79.99(14) . . ?
N25 Eu N52 77.72(15) . . ?
N58 Eu N52 125.80(15) . . ?
O1' Eu N1 138.5(4) . . ?
O1 Eu N1 142.6(2) . . ?
N55 Eu N1 79.41(15) . . ?
N28 Eu N1 63.81(15) . . ?
N25 Eu N1 125.46(15) . . ?
N58 Eu N1 80.04(14) . . ?
N52 Eu N1 79.32(14) . . ?
O1' Eu N22 70.8(4) . . ?
O1 Eu N22 65.5(2) . . ?
N55 Eu N22 74.75(16) . . ?
N28 Eu N22 125.59(16) . . ?
N25 Eu N22 64.17(16) . . ?
N58 Eu N22 102.34(15) . . ?
N52 Eu N22 74.51(15) . . ?
N1 Eu N22 149.17(15) . . ?
O1' Eu N31 64.9(4) . . ?
O1 Eu N31 69.9(2) . . ?
N55 Eu N31 123.22(15) . . ?
N28 Eu N31 75.02(14) . . ?
N25 Eu N31 106.23(15) . . ?
N58 Eu N31 63.75(14) . . ?
N52 Eu N31 149.23(14) . . ?
N1 Eu N31 73.72(14) . . ?
N22 Eu N31 135.29(15) . . ?
O2 S1 O3 117.1(5) . . ?
O2 S1 O1 113.0(5) . . ?
O3 S1 O1 114.5(5) . . ?
O2 S1 C61 103.1(6) . . ?
O3 S1 C61 104.3(4) . . ?
O1 S1 C61 102.4(5) . . ?
S1 O1 Eu 132.8(7) . . ?
F1 C61 F3 107.8(9) . . ?
F1 C61 F2 104.3(8) . . ?
F3 C61 F2 107.4(11) . . ?
F1 C61 S1 111.8(8) . . ?
F3 C61 S1 112.5(6) . . ?
F2 C61 S1 112.5(8) . . ?
O2' S1' O3' 116.0 . . ?
O2' S1' O1' 114.0 . . ?
O3' S1' O1' 114.5 . . ?
O2' S1' C61' 103.0 . . ?
O3' S1' C61' 104.3 . . ?
O1' S1' C61' 102.8 . . ?
S1' O1' Eu 161.8(8) . . ?
F3' C61' F2' 108.8 . . ?
F3' C61' F1' 106.3 . . ?
F2' C61' F1' 107.6 . . ?
F3' C61' S1' 112.0 . . ?
F2' C61' S1' 112.3 . . ?
F1' C61' S1' 109.5 . . ?
C2 N1 C30 116.7(5) . . ?
C2 N1 Eu 125.4(4) . . ?
C30 N1 Eu 117.2(4) . . ?
N1 C2 C3 123.7(6) . . ?
C4 C3 C2 119.0(6) . . ?
C3 C4 C5 119.6(6) . . ?
C30 C5 C4 117.5(6) . . ?
C30 C5 C6 120.1(6) . . ?
C4 C5 C6 122.4(6) . . ?
C7 C6 C5 121.5(6) . . ?
C6 C7 C8 120.3(6) . . ?
C9 C8 C29 116.8(6) . . ?
C9 C8 C7 123.0(6) . . ?
C29 C8 C7 120.1(6) . . ?
C10 C9 C8 121.2(6) . . ?
C9 C10 C27 117.6(6) . . ?
C9 C10 C11 122.9(6) . . ?
C27 C10 C11 119.5(6) . . ?
C10 C11 C12 112.7(6) . . ?
C13 C12 C11 113.6(6) . . ?
C14 C13 C26 116.2(7) . . ?
C14 C13 C12 122.8(6) . . ?
C26 C13 C12 120.8(6) . . ?
C13 C14 C15 121.7(6) . . ?
C24 C15 C14 117.2(6) . . ?
C24 C15 C16 119.5(7) . . ?
C14 C15 C16 123.3(7) . . ?
C17 C16 C15 120.6(7) . . ?
C16 C17 C18 122.1(7) . . ?
C19 C18 C23 118.8(7) . . ?
C19 C18 C17 122.6(7) . . ?
C23 C18 C17 118.6(7) . . ?
C20 C19 C18 118.8(6) . . ?
C19 C20 C21 120.2(8) . . ?
N22 C21 C20 123.3(7) . . ?
C21 N22 C23 117.4(5) . . ?
C21 N22 Eu 125.6(4) . . ?
C23 N22 Eu 115.7(4) . . ?
N22 C23 C18 121.5(6) . . ?
N22 C23 C24 119.0(5) . . ?
C18 C23 C24 119.5(6) . . ?
N25 C24 C15 121.5(6) . . ?
N25 C24 C23 118.9(6) . . ?
C15 C24 C23 119.7(6) . . ?
C26 N25 C24 119.0(5) . . ?
C26 N25 Eu 120.4(4) . . ?
C24 N25 Eu 119.9(4) . . ?
N25 C26 C13 124.2(6) . . ?
N25 C26 C27 117.0(5) . . ?
C13 C26 C27 118.8(6) . . ?
N28 C27 C10 122.8(5) . . ?
N28 C27 C26 116.1(5) . . ?
C10 C27 C26 121.2(5) . . ?
C29 N28 C27 118.3(5) . . ?
C29 N28 Eu 120.7(4) . . ?
C27 N28 Eu 119.5(4) . . ?
N28 C29 C8 123.2(5) . . ?
N28 C29 C30 117.8(5) . . ?
C8 C29 C30 119.0(5) . . ?
N1 C30 C5 123.6(6) . . ?
N1 C30 C29 117.4(5) . . ?
C5 C30 C29 118.9(5) . . ?
C32 N31 C60 116.7(5) . . ?
C32 N31 Eu 125.7(4) . . ?
C60 N31 Eu 115.8(3) . . ?
N31 C32 C33 124.4(5) . . ?
C34 C33 C32 119.2(6) . . ?
C33 C34 C35 119.0(6) . . ?
C34 C35 C60 118.2(5) . . ?
C34 C35 C36 122.1(5) . . ?
C60 C35 C36 119.6(6) . . ?
C37 C36 C35 121.5(5) . . ?
C36 C37 C38 121.2(5) . . ?
C39 C38 C59 118.0(5) . . ?
C39 C38 C37 123.0(5) . . ?
C59 C38 C37 119.0(6) . . ?
C38 C39 C40 121.5(5) . . ?
C39 C40 C57 116.1(5) . . ?
C39 C40 C41 123.5(5) . . ?
C57 C40 C41 120.2(5) . . ?
C40 C41 C42 113.6(6) . . ?
C43 C42 C41 111.7(6) . . ?
C44 C43 C56 117.6(6) . . ?
C44 C43 C42 122.6(6) . . ?
C56 C43 C42 119.6(6) . . ?
C43 C44 C45 119.5(6) . . ?
C54 C45 C44 119.0(5) . . ?
C54 C45 C46 119.3(6) . . ?
C44 C45 C46 121.6(6) . . ?
C47 C46 C45 120.1(6) . . ?
C46 C47 C48 120.9(6) . . ?
C53 C48 C49 117.7(6) . . ?
C53 C48 C47 120.8(6) . . ?
C49 C48 C47 121.5(6) . . ?
C50 C49 C48 118.8(6) . . ?
C49 C50 C51 119.4(6) . . ?
N52 C51 C50 123.5(6) . . ?
C51 N52 C53 116.7(5) . . ?
C51 N52 Eu 124.3(4) . . ?
C53 N52 Eu 118.6(3) . . ?
N52 C53 C48 123.7(5) . . ?
N52 C53 C54 117.9(5) . . ?
C48 C53 C54 118.4(5) . . ?
N55 C54 C45 122.0(5) . . ?
N55 C54 C53 117.7(5) . . ?
C45 C54 C53 120.3(5) . . ?
C56 N55 C54 117.7(5) . . ?
C56 N55 Eu 120.3(4) . . ?
C54 N55 Eu 120.3(4) . . ?
N55 C56 C43 124.1(5) . . ?
N55 C56 C57 115.8(5) . . ?
C43 C56 C57 120.1(5) . . ?
N58 C57 C40 124.4(5) . . ?
N58 C57 C56 116.2(5) . . ?
C40 C57 C56 119.3(5) . . ?
C57 N58 C59 118.2(5) . . ?
C57 N58 Eu 120.7(3) . . ?
C59 N58 Eu 120.5(4) . . ?
N58 C59 C38 121.8(5) . . ?
N58 C59 C60 118.4(5) . . ?
C38 C59 C60 119.9(5) . . ?
N31 C60 C35 122.5(5) . . ?
N31 C60 C59 118.8(5) . . ?
C35 C60 C59 118.7(5) . . ?
O5 S2 O6 115.4(4) . . ?
O5 S2 O4 114.4(3) . . ?
O6 S2 O4 114.9(4) . . ?
O5 S2 C62 103.4(3) . . ?
O6 S2 C62 104.0(4) . . ?
O4 S2 C62 102.4(4) . . ?
F5 C62 F6 108.8(7) . . ?
F5 C62 F4 107.7(6) . . ?
F6 C62 F4 106.1(6) . . ?
F5 C62 S2 112.6(5) . . ?
F6 C62 S2 111.4(5) . . ?
F4 C62 S2 110.0(6) . . ?
O8 S3 O9 116.0 . . ?
O8 S3 O7 114.0 . . ?
O9 S3 O7 114.5 . . ?
O8 S3 C63 103.0 . . ?
O9 S3 C63 104.3 . . ?
O7 S3 C63 102.8 . . ?
F9 C63 F8 108.8 . . ?
F9 C63 F7 106.3 . . ?
F8 C63 F7 107.6 . . ?
F9 C63 S3 112.0 . . ?
F8 C63 S3 112.3 . . ?
F7 C63 S3 109.5 . . ?
O8' S3' O9' 116.0 . . ?
O8' S3' O7' 114.0 . . ?
O9' S3' O7' 114.5 . . ?
O8' S3' C63' 103.0 . . ?
O9' S3' C63' 104.3 . . ?
O7' S3' C63' 102.8 . . ?
F9' C63' F8' 108.8 . . ?
F9' C63' F7' 106.3 . . ?
F8' C63' F7' 107.6 . . ?
F9' C63' S3' 112.0 . . ?
F8' C63' S3' 112.3 . . ?
F7' C63' S3' 109.5 . . ?
N64 C65 C66 178.8(13) . . ?
N67 C68 C69 178.1(12) . . ?
N70 C71 C72 177.5(14) . . ?
N73 C74 C75 178.88(7) . . ?
N73' C74' C75' 178.9(3) . . ?

loop_
_geom_bond_atom_site_label_1
_geom_bond_atom_site_label_2
_geom_bond_distance
_geom_bond_site_symmetry_2
_geom_bond_publ_flag
Eu O1' 2.324(8) . ?
Eu O1 2.459(7) . ?
Eu N55 2.526(5) . ?
Eu N28 2.522(4) . ?
Eu N25 2.526(5) . ?
Eu N58 2.545(4) . ?
Eu N52 2.581(5) . ?
Eu N1 2.600(5) . ?
Eu N22 2.635(5) . ?
Eu N31 2.668(4) . ?
S1 O2 1.416(8) . ?
S1 O3 1.421(7) . ?
S1 O1 1.505(8) . ?
S1 C61 1.792(10) . ?
C61 F1 1.301(12) . ?
C61 F3 1.317(11) . ?
C61 F2 1.350(14) . ?
S1' O2' 1.4281 . ?
S1' O3' 1.4291 . ?
S1' O1' 1.4474 . ?
S1' C61' 1.8187 . ?
C61' F3' 1.3249 . ?
C61' F2' 1.3259 . ?
C61' F1' 1.3492 . ?
N1 C2 1.313(8) . ?
N1 C30 1.371(7) . ?
C2 C3 1.419(9) . ?
C3 C4 1.359(10) . ?
C4 C5 1.397(9) . ?
C5 C30 1.403(8) . ?
C5 C6 1.428(9) . ?
C6 C7 1.341(10) . ?
C7 C8 1.435(9) . ?
C8 C9 1.406(9) . ?
C8 C29 1.412(8) . ?
C9 C10 1.379(10) . ?
C10 C27 1.411(8) . ?
C10 C11 1.507(9) . ?
C11 C12 1.525(11) . ?
C12 C13 1.491(10) . ?
C13 C14 1.371(10) . ?
C13 C26 1.411(9) . ?
C14 C15 1.413(11) . ?
C15 C24 1.411(9) . ?
C15 C16 1.435(10) . ?
C16 C17 1.332(12) . ?
C17 C18 1.432(11) . ?
C18 C19 1.402(11) . ?
C18 C23 1.422(9) . ?
C19 C20 1.344(12) . ?
C20 C21 1.407(10) . ?
C21 N22 1.332(8) . ?
N22 C23 1.369(8) . ?
C23 C24 1.425(9) . ?
C24 N25 1.358(8) . ?
N25 C26 1.328(8) . ?
C26 C27 1.469(9) . ?
C27 N28 1.358(7) . ?
N28 C29 1.345(7) . ?
C29 C30 1.448(8) . ?
N31 C32 1.325(7) . ?
N31 C60 1.372(7) . ?
C32 C33 1.388(8) . ?
C33 C34 1.366(9) . ?
C34 C35 1.400(9) . ?
C35 C60 1.404(8) . ?
C35 C36 1.436(8) . ?
C36 C37 1.336(9) . ?
C37 C38 1.430(8) . ?
C38 C39 1.386(9) . ?
C38 C59 1.417(8) . ?
C39 C40 1.389(9) . ?
C40 C57 1.422(8) . ?
C40 C41 1.494(9) . ?
C41 C42 1.515(10) . ?
C42 C43 1.513(9) . ?
C43 C44 1.372(9) . ?
C43 C56 1.405(8) . ?
C44 C45 1.415(9) . ?
C45 C54 1.387(8) . ?
C45 C46 1.444(9) . ?
C46 C47 1.349(10) . ?
C47 C48 1.424(9) . ?
C48 C53 1.386(8) . ?
C48 C49 1.421(9) . ?
C49 C50 1.356(9) . ?
C50 C51 1.404(8) . ?
C51 N52 1.331(7) . ?
N52 C53 1.362(8) . ?
C53 C54 1.447(8) . ?
C54 N55 1.361(7) . ?
N55 C56 1.345(7) . ?
C56 C57 1.472(8) . ?
C57 N58 1.328(7) . ?
N58 C59 1.365(7) . ?
C59 C60 1.446(8) . ?
S2 O5 1.420(5) . ?
S2 O6 1.430(6) . ?
S2 O4 1.442(5) . ?
S2 C62 1.814(9) . ?
C62 F5 1.319(9) . ?
C62 F6 1.333(10) . ?
C62 F4 1.345(9) . ?
S3 O8 1.4284 . ?
S3 O9 1.4290 . ?
S3 O7 1.4473 . ?
S3 C63 1.8188 . ?
C63 F9 1.3250 . ?
C63 F8 1.3259 . ?
C63 F7 1.3491 . ?
S3' O8' 1.4284 . ?
S3' O9' 1.4291 . ?
S3' O7' 1.4473 . ?
S3' C63' 1.8187 . ?
C63' F9' 1.3250 . ?
C63' F8' 1.3259 . ?
C63' F7' 1.3492 . ?
N64 C65 1.141(14) . ?
C65 C66 1.480(17) . ?
N67 C68 1.130(10) . ?
C68 C69 1.459(14) . ?
N70 C71 1.128(14) . ?
C71 C72 1.459(15) . ?
N73 C74 1.1351 . ?
C74 C75 1.4434 . ?
N73' C74' 1.1351 . ?
C74' C75' 1.4434 . ?

loop_
_geom_torsion_atom_site_label_1
_geom_torsion_atom_site_label_2
_geom_torsion_atom_site_label_3
_geom_torsion_atom_site_label_4
_geom_torsion
_geom_torsion_site_symmetry_1
_geom_torsion_site_symmetry_2
_geom_torsion_site_symmetry_3
_geom_torsion_site_symmetry_4
_geom_torsion_publ_flag
O2 S1 O1 Eu -39.2(7) . . . . ?
O3 S1 O1 Eu 98.3(7) . . . . ?
C61 S1 O1 Eu -149.4(5) . . . . ?
O1' Eu O1 S1 -4(4) . . . . ?
N55 Eu O1 S1 -166.1(5) . . . . ?
N28 Eu O1 S1 15.1(6) . . . . ?
N25 Eu O1 S1 66.8(5) . . . . ?
N58 Eu O1 S1 -114.3(5) . . . . ?
N52 Eu O1 S1 116.3(5) . . . . ?
N1 Eu O1 S1 -61.5(7) . . . . ?
N22 Eu O1 S1 135.2(6) . . . . ?
N31 Eu O1 S1 -47.7(5) . . . . ?
O2 S1 C61 F1 61.8(8) . . . . ?
O3 S1 C61 F1 -61.1(9) . . . . ?
O1 S1 C61 F1 179.3(8) . . . . ?
O2 S1 C61 F3 -59.7(10) . . . . ?
O3 S1 C61 F3 177.4(10) . . . . ?
O1 S1 C61 F3 57.8(11) . . . . ?
O2 S1 C61 F2 178.8(7) . . . . ?
O3 S1 C61 F2 56.0(9) . . . . ?
O1 S1 C61 F2 -63.7(8) . . . . ?
O2' S1' O1' Eu -76(3) . . . . ?
O3' S1' O1' Eu 61(3) . . . . ?
C61' S1' O1' Eu 174(3) . . . . ?
O1 Eu O1' S1' -110(7) . . . . ?
N55 Eu O1' S1' -91(3) . . . . ?
N28 Eu O1' S1' 89(3) . . . . ?
N25 Eu O1' S1' 143(3) . . . . ?
N58 Eu O1' S1' -41(3) . . . . ?
N52 Eu O1' S1' -177(3) . . . . ?
N1 Eu O1' S1' 20(4) . . . . ?
N22 Eu O1' S1' -149(4) . . . . ?
N31 Eu O1' S1' 25(3) . . . . ?
O2' S1' C61' F3' -58.1 . . . . ?
O3' S1' C61' F3' -179.6 . . . . ?
O1' S1' C61' F3' 60.6 . . . . ?
O2' S1' C61' F2' 179.1 . . . . ?
O3' S1' C61' F2' 57.6 . . . . ?
O1' S1' C61' F2' -62.2 . . . . ?
O2' S1' C61' F1' 59.6 . . . . ?
O3' S1' C61' F1' -61.9 . . . . ?
O1' S1' C61' F1' 178.3 . . . . ?
O1' Eu N1 C2 -98.6(9) . . . . ?
O1 Eu N1 C2 -89.8(6) . . . . ?
N55 Eu N1 C2 26.1(4) . . . . ?
N28 Eu N1 C2 175.7(5) . . . . ?
N25 Eu N1 C2 158.1(4) . . . . ?
N58 Eu N1 C2 -37.9(4) . . . . ?
N52 Eu N1 C2 91.7(4) . . . . ?
N22 Eu N1 C2 59.5(6) . . . . ?
N31 Eu N1 C2 -103.3(5) . . . . ?
O1' Eu N1 C30 71.8(8) . . . . ?
O1 Eu N1 C30 80.6(6) . . . . ?
N55 Eu N1 C30 -163.5(4) . . . . ?
N28 Eu N1 C30 -13.9(3) . . . . ?
N25 Eu N1 C30 -31.5(4) . . . . ?
N58 Eu N1 C30 132.5(4) . . . . ?
N52 Eu N1 C30 -97.9(4) . . . . ?
N22 Eu N1 C30 -130.1(4) . . . . ?
N31 Eu N1 C30 67.1(4) . . . . ?
C30 N1 C2 C3 -1.1(8) . . . . ?
Eu N1 C2 C3 169.3(4) . . . . ?
N1 C2 C3 C4 -0.1(9) . . . . ?
C2 C3 C4 C5 0.7(9) . . . . ?
C3 C4 C5 C30 0.0(9) . . . . ?
C3 C4 C5 C6 178.8(6) . . . . ?
C30 C5 C6 C7 1.7(9) . . . . ?
C4 C5 C6 C7 -177.1(6) . . . . ?
C5 C6 C7 C8 -0.7(10) . . . . ?
C6 C7 C8 C9 -178.0(6) . . . . ?
C6 C7 C8 C29 0.7(9) . . . . ?
C29 C8 C9 C10 1.9(9) . . . . ?
C7 C8 C9 C10 -179.3(6) . . . . ?
C8 C9 C10 C27 1.6(9) . . . . ?
C8 C9 C10 C11 -175.0(6) . . . . ?
C9 C10 C11 C12 -151.8(7) . . . . ?
C27 C10 C11 C12 31.7(9) . . . . ?
C10 C11 C12 C13 -42.6(9) . . . . ?
C11 C12 C13 C14 -152.8(7) . . . . ?
C11 C12 C13 C26 31.2(9) . . . . ?
C26 C13 C14 C15 3.4(9) . . . . ?
C12 C13 C14 C15 -172.7(6) . . . . ?
C13 C14 C15 C24 0.4(9) . . . . ?
C13 C14 C15 C16 178.9(6) . . . . ?
C24 C15 C16 C17 2.4(10) . . . . ?
C14 C15 C16 C17 -176.1(7) . . . . ?
C15 C16 C17 C18 -0.6(11) . . . . ?
C16 C17 C18 C19 179.6(7) . . . . ?
C16 C17 C18 C23 -1.1(10) . . . . ?
C23 C18 C19 C20 -1.1(10) . . . . ?
C17 C18 C19 C20 178.3(7) . . . . ?
C18 C19 C20 C21 0.2(11) . . . . ?
C19 C20 C21 N22 0.8(12) . . . . ?
C20 C21 N22 C23 -0.7(10) . . . . ?
C20 C21 N22 Eu -167.1(5) . . . . ?
O1' Eu N22 C21 100.4(7) . . . . ?
O1 Eu N22 C21 95.6(6) . . . . ?
N55 Eu N22 C21 -30.4(5) . . . . ?
N28 Eu N22 C21 -162.5(5) . . . . ?
N25 Eu N22 C21 179.0(6) . . . . ?
N58 Eu N22 C21 26.7(5) . . . . ?
N52 Eu N22 C21 -97.4(5) . . . . ?
N1 Eu N22 C21 -64.5(6) . . . . ?
N31 Eu N22 C21 91.7(5) . . . . ?
O1' Eu N22 C23 -66.2(6) . . . . ?
O1 Eu N22 C23 -71.0(4) . . . . ?
N55 Eu N22 C23 163.0(4) . . . . ?
N28 Eu N22 C23 30.9(5) . . . . ?
N25 Eu N22 C23 12.4(4) . . . . ?
N58 Eu N22 C23 -139.9(4) . . . . ?
N52 Eu N22 C23 96.0(4) . . . . ?
N1 Eu N22 C23 128.9(4) . . . . ?
N31 Eu N22 C23 -74.9(4) . . . . ?
C21 N22 C23 C18 -0.2(8) . . . . ?
Eu N22 C23 C18 167.5(4) . . . . ?
C21 N22 C23 C24 -179.4(6) . . . . ?
Eu N22 C23 C24 -11.7(7) . . . . ?
C19 C18 C23 N22 1.2(9) . . . . ?
C17 C18 C23 N22 -178.2(5) . . . . ?
C19 C18 C23 C24 -179.7(6) . . . . ?
C17 C18 C23 C24 1.0(9) . . . . ?
C14 C15 C24 N25 -3.7(9) . . . . ?
C16 C15 C24 N25 177.7(5) . . . . ?
C14 C15 C24 C23 176.2(5) . . . . ?
C16 C15 C24 C23 -2.4(9) . . . . ?
N22 C23 C24 N25 -0.1(8) . . . . ?
C18 C23 C24 N25 -179.3(5) . . . . ?
N22 C23 C24 C15 180.0(5) . . . . ?
C18 C23 C24 C15 0.8(8) . . . . ?
C15 C24 N25 C26 2.9(8) . . . . ?
C23 C24 N25 C26 -177.0(5) . . . . ?
C15 C24 N25 Eu -167.2(4) . . . . ?
C23 C24 N25 Eu 12.9(7) . . . . ?
O1' Eu N25 C26 -106.1(6) . . . . ?
O1 Eu N25 C26 -112.9(5) . . . . ?
N55 Eu N25 C26 138.8(4) . . . . ?
N28 Eu N25 C26 13.7(4) . . . . ?
N58 Eu N25 C26 -115.1(5) . . . . ?
N52 Eu N25 C26 98.4(4) . . . . ?
N1 Eu N25 C26 31.3(5) . . . . ?
N22 Eu N25 C26 177.0(5) . . . . ?
N31 Eu N25 C26 -50.1(4) . . . . ?
O1' Eu N25 C24 63.9(6) . . . . ?
O1 Eu N25 C24 57.1(5) . . . . ?
N55 Eu N25 C24 -51.2(5) . . . . ?
N28 Eu N25 C24 -176.3(5) . . . . ?
N58 Eu N25 C24 54.9(6) . . . . ?
N52 Eu N25 C24 -91.6(4) . . . . ?
N1 Eu N25 C24 -158.7(4) . . . . ?
N22 Eu N25 C24 -13.0(4) . . . . ?
N31 Eu N25 C24 119.9(4) . . . . ?
C24 N25 C26 C13 1.3(9) . . . . ?
Eu N25 C26 C13 171.4(4) . . . . ?
C24 N25 C26 C27 179.0(5) . . . . ?
Eu N25 C26 C27 -10.9(7) . . . . ?
C14 C13 C26 N25 -4.4(9) . . . . ?
C12 C13 C26 N25 171.8(6) . . . . ?
C14 C13 C26 C27 177.9(5) . . . . ?
C12 C13 C26 C27 -5.9(9) . . . . ?
C9 C10 C27 N28 -4.8(9) . . . . ?
C11 C10 C27 N28 171.9(5) . . . . ?
C9 C10 C27 C26 176.6(5) . . . . ?
C11 C10 C27 C26 -6.7(9) . . . . ?
N25 C26 C27 N28 -3.9(7) . . . . ?
C13 C26 C27 N28 173.9(5) . . . . ?
N25 C26 C27 C10 174.9(5) . . . . ?
C13 C26 C27 C10 -7.4(8) . . . . ?
C10 C27 N28 C29 4.0(8) . . . . ?
C26 C27 N28 C29 -177.3(5) . . . . ?
C10 C27 N28 Eu -161.9(4) . . . . ?
C26 C27 N28 Eu 16.8(6) . . . . ?
O1' Eu N28 C29 -121.8(5) . . . . ?
O1 Eu N28 C29 -124.1(4) . . . . ?
N55 Eu N28 C29 57.4(5) . . . . ?
N25 Eu N28 C29 178.8(4) . . . . ?
N58 Eu N28 C29 -31.8(5) . . . . ?
N52 Eu N28 C29 97.6(4) . . . . ?
N1 Eu N28 C29 14.7(4) . . . . ?
N22 Eu N28 C29 160.3(4) . . . . ?
N31 Eu N28 C29 -64.2(4) . . . . ?
O1' Eu N28 C27 43.8(6) . . . . ?
O1 Eu N28 C27 41.4(4) . . . . ?
N55 Eu N28 C27 -137.0(4) . . . . ?
N25 Eu N28 C27 -15.7(4) . . . . ?
N58 Eu N28 C27 133.7(4) . . . . ?
N52 Eu N28 C27 -96.8(4) . . . . ?
N1 Eu N28 C27 -179.8(4) . . . . ?
N22 Eu N28 C27 -34.2(4) . . . . ?
N31 Eu N28 C27 101.3(4) . . . . ?
C27 N28 C29 C8 -0.1(8) . . . . ?
Eu N28 C29 C8 165.7(4) . . . . ?
C27 N28 C29 C30 179.8(5) . . . . ?
Eu N28 C29 C30 -14.4(6) . . . . ?
C9 C8 C29 N28 -2.8(8) . . . . ?
C7 C8 C29 N28 178.3(5) . . . . ?
C9 C8 C29 C30 177.2(5) . . . . ?
C7 C8 C29 C30 -1.6(8) . . . . ?
C2 N1 C30 C5 1.9(8) . . . . ?
Eu N1 C30 C5 -169.4(4) . . . . ?
C2 N1 C30 C29 -175.8(5) . . . . ?
Eu N1 C30 C29 13.0(6) . . . . ?
C4 C5 C30 N1 -1.4(8) . . . . ?
C6 C5 C30 N1 179.8(5) . . . . ?
C4 C5 C30 C29 176.3(5) . . . . ?
C6 C5 C30 C29 -2.6(8) . . . . ?
N28 C29 C30 N1 0.4(7) . . . . ?
C8 C29 C30 N1 -179.7(5) . . . . ?
N28 C29 C30 C5 -177.4(5) . . . . ?
C8 C29 C30 C5 2.5(8) . . . . ?
O1' Eu N31 C32 87.8(7) . . . . ?
O1 Eu N31 C32 93.1(5) . . . . ?
N55 Eu N31 C32 -160.8(4) . . . . ?
N28 Eu N31 C32 -29.0(5) . . . . ?
N25 Eu N31 C32 27.4(5) . . . . ?
N58 Eu N31 C32 177.7(5) . . . . ?
N52 Eu N31 C32 -65.8(6) . . . . ?
N1 Eu N31 C32 -95.6(5) . . . . ?
N22 Eu N31 C32 96.8(5) . . . . ?
O1' Eu N31 C60 -76.1(7) . . . . ?
O1 Eu N31 C60 -70.9(4) . . . . ?
N55 Eu N31 C60 35.3(4) . . . . ?
N28 Eu N31 C60 167.0(4) . . . . ?
N25 Eu N31 C60 -136.6(4) . . . . ?
N58 Eu N31 C60 13.7(4) . . . . ?
N52 Eu N31 C60 130.2(4) . . . . ?
N1 Eu N31 C60 100.5(4) . . . . ?
N22 Eu N31 C60 -67.1(5) . . . . ?
C60 N31 C32 C33 -0.8(9) . . . . ?
Eu N31 C32 C33 -164.6(5) . . . . ?
N31 C32 C33 C34 0.7(10) . . . . ?
C32 C33 C34 C35 -1.1(10) . . . . ?
C33 C34 C35 C60 1.7(9) . . . . ?
C33 C34 C35 C36 -179.7(6) . . . . ?
C34 C35 C36 C37 179.8(6) . . . . ?
C60 C35 C36 C37 -1.7(10) . . . . ?
C35 C36 C37 C38 1.2(10) . . . . ?
C36 C37 C38 C39 -177.2(6) . . . . ?
C36 C37 C38 C59 1.0(10) . . . . ?
C59 C38 C39 C40 -0.2(9) . . . . ?
C37 C38 C39 C40 178.0(6) . . . . ?
C38 C39 C40 C57 2.9(9) . . . . ?
C38 C39 C40 C41 -172.5(6) . . . . ?
C39 C40 C41 C42 -154.3(7) . . . . ?
C57 C40 C41 C42 30.4(9) . . . . ?
C40 C41 C42 C43 -45.1(9) . . . . ?
C41 C42 C43 C44 -148.4(7) . . . . ?
C41 C42 C43 C56 37.1(9) . . . . ?
C56 C43 C44 C45 1.5(9) . . . . ?
C42 C43 C44 C45 -173.2(6) . . . . ?
C43 C44 C45 C54 2.6(10) . . . . ?
C43 C44 C45 C46 -178.7(6) . . . . ?
C54 C45 C46 C47 1.5(10) . . . . ?
C44 C45 C46 C47 -177.1(7) . . . . ?
C45 C46 C47 C48 1.8(11) . . . . ?
C46 C47 C48 C53 -2.4(10) . . . . ?
C46 C47 C48 C49 174.7(7) . . . . ?
C53 C48 C49 C50 -0.3(9) . . . . ?
C47 C48 C49 C50 -177.5(6) . . . . ?
C48 C49 C50 C51 -0.6(9) . . . . ?
C49 C50 C51 N52 1.6(10) . . . . ?
C50 C51 N52 C53 -1.6(9) . . . . ?
C50 C51 N52 Eu 171.4(4) . . . . ?
O1' Eu N52 C51 -72.9(9) . . . . ?
O1 Eu N52 C51 -82.4(6) . . . . ?
N55 Eu N52 C51 179.5(5) . . . . ?
N28 Eu N52 C51 31.2(4) . . . . ?
N25 Eu N52 C51 -34.0(4) . . . . ?
N58 Eu N52 C51 165.5(4) . . . . ?
N1 Eu N52 C51 96.2(5) . . . . ?
N22 Eu N52 C51 -100.2(5) . . . . ?
N31 Eu N52 C51 67.2(6) . . . . ?
O1' Eu N52 C53 100.1(9) . . . . ?
O1 Eu N52 C53 90.6(5) . . . . ?
N55 Eu N52 C53 -7.5(4) . . . . ?
N28 Eu N52 C53 -155.8(4) . . . . ?
N25 Eu N52 C53 139.0(4) . . . . ?
N58 Eu N52 C53 -21.5(5) . . . . ?
N1 Eu N52 C53 -90.8(4) . . . . ?
N22 Eu N52 C53 72.7(4) . . . . ?
N31 Eu N52 C53 -119.9(4) . . . . ?
C51 N52 C53 C48 0.7(8) . . . . ?
Eu N52 C53 C48 -172.8(5) . . . . ?
C51 N52 C53 C54 178.3(5) . . . . ?
Eu N52 C53 C54 4.8(7) . . . . ?
C49 C48 C53 N52 0.2(9) . . . . ?
C47 C48 C53 N52 177.4(6) . . . . ?
C49 C48 C53 C54 -177.4(6) . . . . ?
C47 C48 C53 C54 -0.1(9) . . . . ?
C44 C45 C54 N55 -4.3(9) . . . . ?
C46 C45 C54 N55 177.0(6) . . . . ?
C44 C45 C54 C53 174.6(6) . . . . ?
C46 C45 C54 C53 -4.1(9) . . . . ?
N52 C53 C54 N55 4.6(8) . . . . ?
C48 C53 C54 N55 -177.7(5) . . . . ?
N52 C53 C54 C45 -174.3(5) . . . . ?
C48 C53 C54 C45 3.4(9) . . . . ?
C45 C54 N55 C56 1.6(8) . . . . ?
C53 C54 N55 C56 -177.3(5) . . . . ?
C45 C54 N55 Eu 166.8(4) . . . . ?
C53 C54 N55 Eu -12.2(7) . . . . ?
O1' Eu N55 C56 38.9(6) . . . . ?
O1 Eu N55 C56 41.4(5) . . . . ?
N28 Eu N55 C56 -140.1(4) . . . . ?
N25 Eu N55 C56 130.3(4) . . . . ?
N58 Eu N55 C56 -17.7(4) . . . . ?
N52 Eu N55 C56 175.0(5) . . . . ?
N1 Eu N55 C56 -101.9(4) . . . . ?
N22 Eu N55 C56 95.1(4) . . . . ?
N31 Eu N55 C56 -39.5(5) . . . . ?
O1' Eu N55 C54 -125.9(6) . . . . ?
O1 Eu N55 C54 -123.4(4) . . . . ?
N28 Eu N55 C54 55.1(5) . . . . ?
N25 Eu N55 C54 -34.5(5) . . . . ?
N58 Eu N55 C54 177.5(5) . . . . ?
N52 Eu N55 C54 10.2(4) . . . . ?
N1 Eu N55 C54 93.3(4) . . . . ?
N22 Eu N55 C54 -69.7(4) . . . . ?
N31 Eu N55 C54 155.7(4) . . . . ?
C54 N55 C56 C43 3.0(9) . . . . ?
Eu N55 C56 C43 -162.2(5) . . . . ?
C54 N55 C56 C57 -175.5(5) . . . . ?
Eu N55 C56 C57 19.3(7) . . . . ?
C44 C43 C56 N55 -4.5(9) . . . . ?
C42 C43 C56 N55 170.3(6) . . . . ?
C44 C43 C56 C57 173.9(6) . . . . ?
C42 C43 C56 C57 -11.2(9) . . . . ?
C39 C40 C57 N58 -2.9(9) . . . . ?
C41 C40 C57 N58 172.6(6) . . . . ?
C39 C40 C57 C56 -179.4(5) . . . . ?
C41 C40 C57 C56 -3.9(9) . . . . ?
N55 C56 C57 N58 -4.7(8) . . . . ?
C43 C56 C57 N58 176.7(5) . . . . ?
N55 C56 C57 C40 172.0(5) . . . . ?
C43 C56 C57 C40 -6.5(8) . . . . ?
C40 C57 N58 C59 0.0(8) . . . . ?
C56 C57 N58 C59 176.6(5) . . . . ?
C40 C57 N58 Eu 171.6(4) . . . . ?
C56 C57 N58 Eu -11.8(6) . . . . ?
O1' Eu N58 C57 -117.8(6) . . . . ?
O1 Eu N58 C57 -111.2(5) . . . . ?
N55 Eu N58 C57 15.1(4) . . . . ?
N28 Eu N58 C57 139.6(4) . . . . ?
N25 Eu N58 C57 -109.1(5) . . . . ?
N52 Eu N58 C57 29.2(5) . . . . ?
N1 Eu N58 C57 98.2(4) . . . . ?
N22 Eu N58 C57 -50.4(4) . . . . ?
N31 Eu N58 C57 174.9(5) . . . . ?
O1' Eu N58 C59 53.6(5) . . . . ?
O1 Eu N58 C59 60.2(5) . . . . ?
N55 Eu N58 C59 -173.5(4) . . . . ?
N28 Eu N58 C59 -49.0(5) . . . . ?
N25 Eu N58 C59 62.3(5) . . . . ?
N52 Eu N58 C59 -159.4(4) . . . . ?
N1 Eu N58 C59 -90.4(4) . . . . ?
N22 Eu N58 C59 121.0(4) . . . . ?
N31 Eu N58 C59 -13.7(4) . . . . ?
C57 N58 C59 C38 3.0(8) . . . . ?
Eu N58 C59 C38 -168.6(4) . . . . ?
C57 N58 C59 C60 -175.5(5) . . . . ?
Eu N58 C59 C60 12.9(7) . . . . ?
C39 C38 C59 N58 -3.0(9) . . . . ?
C37 C38 C59 N58 178.8(5) . . . . ?
C39 C38 C59 C60 175.5(5) . . . . ?
C37 C38 C59 C60 -2.7(9) . . . . ?
C32 N31 C60 C35 1.5(8) . . . . ?
Eu N31 C60 C35 166.9(4) . . . . ?
C32 N31 C60 C59 -179.0(5) . . . . ?
Eu N31 C60 C59 -13.6(6) . . . . ?
C34 C35 C60 N31 -2.0(9) . . . . ?
C36 C35 C60 N31 179.4(5) . . . . ?
C34 C35 C60 C59 178.5(5) . . . . ?
C36 C35 C60 C59 -0.1(8) . . . . ?
N58 C59 C60 N31 1.3(8) . . . . ?
C38 C59 C60 N31 -177.3(5) . . . . ?
N58 C59 C60 C35 -179.2(5) . . . . ?
C38 C59 C60 C35 2.2(8) . . . . ?
O5 S2 C62 F5 178.9(6) . . . . ?
O6 S2 C62 F5 58.0(7) . . . . ?
O4 S2 C62 F5 -61.9(6) . . . . ?
O5 S2 C62 F6 -58.5(6) . . . . ?
O6 S2 C62 F6 -179.4(6) . . . . ?
O4 S2 C62 F6 60.7(6) . . . . ?
O5 S2 C62 F4 58.8(6) . . . . ?
O6 S2 C62 F4 -62.1(6) . . . . ?
O4 S2 C62 F4 178.0(5) . . . . ?
O8 S3 C63 F9 -58.1 . . . . ?
O9 S3 C63 F9 -179.6 . . . . ?
O7 S3 C63 F9 60.6 . . . . ?
O8 S3 C63 F8 179.1 . . . . ?
O9 S3 C63 F8 57.6 . . . . ?
O7 S3 C63 F8 -62.2 . . . . ?
O8 S3 C63 F7 59.6 . . . . ?
O9 S3 C63 F7 -61.9 . . . . ?
O7 S3 C63 F7 178.3 . . . . ?
O8' S3' C63' F9' -58.1 . . . . ?
O9' S3' C63' F9' -179.6 . . . . ?
O7' S3' C63' F9' 60.6 . . . . ?
O8' S3' C63' F8' 179.1 . . . . ?
O9' S3' C63' F8' 57.6 . . . . ?
O7' S3' C63' F8' -62.2 . . . . ?
O8' S3' C63' F7' 59.6 . . . . ?
O9' S3' C63' F7' -61.9 . . . . ?
O7' S3' C63' F7' 178.3 . . . . ?
